data_1528898
loop_
_publ_author_name
'Sugiura, K.'
'Iwata, T.'
'Yoshida, H.'
'Hashimoto, S.'
'Fukuda, K.'

_publ_section_title
;
 Synthesis, crystal structures and Si solubilities of new layered carbides
 Zr2 Al4 C5 and Zr3 Al4 C6
;
_journal_name_full 'Journal of Solid State Chemistry'
_journal_page_first 2864
_journal_page_last 2868
_journal_volume 181
_journal_year 2008
_chemical_formula_sum 'C5 Al4 Zr2'
_chemical_name_systematic 'Zr2 Al4 C5'
_space_group_IT_number 160
_symmetry_space_group_name_Hall 'R 3 -2"'
_symmetry_space_group_name_H-M 'R 3 m :H'
_cell_angle_alpha 90
_cell_angle_beta 90
_cell_angle_gamma 120
_cell_formula_units_Z 3
_cell_length_a 3.32169
_cell_length_b 3.32169
_cell_length_c 40.9479
_cell_volume 391.274
_citation_journal_id_ASTM JSSCBI
_cod_data_source_file Sugiura_JSSCBI_2008_1619.cif
_cod_data_source_block C5Al4Zr2
_cod_original_cell_volume 391.2735
_cod_database_code 1528898

loop_
_symmetry_equiv_pos_as_xyz
x,y,z
-y,x-y,z
-x+y,-x,z
-y,-x,z
x,x-y,z
-x+y,y,z
x+2/3,y+1/3,z+1/3
-y+2/3,x-y+1/3,z+1/3
-x+y+2/3,-x+1/3,z+1/3
-y+2/3,-x+1/3,z+1/3
x+2/3,x-y+1/3,z+1/3
-x+y+2/3,y+1/3,z+1/3
x+1/3,y+2/3,z+2/3
-y+1/3,x-y+2/3,z+2/3
-x+y+1/3,-x+2/3,z+2/3
-y+1/3,-x+2/3,z+2/3
x+1/3,x-y+2/3,z+2/3
-x+y+1/3,y+2/3,z+2/3

loop_
_atom_site_label
_atom_site_type_symbol
_atom_site_fract_x
_atom_site_fract_y
_atom_site_fract_z
_atom_site_occupancy
_atom_site_U_iso_or_equiv
Zr1 Zr+4 0 0 0.6298 1 0.0
Al2 Al+3 0 0 0.1752 1 0.0
Al3 Al+3 0 0 0.352 1 0.0
C1 C-4 0 0 0 1 0.0
C3 C-4 0 0 0.266 1 0.0
Al1 Al+3 0 0 0.0696 1 0.0
Zr2 Zr+4 0 0 0.8984 1 0.0
C5 C-4 0 0 0.5303 1 0.0
C4 C-4 0 0 0.3993 1 0.0
Al4 Al+3 0 0 0.4502 1 0.0
C2 C-4 0 0 0.1283 1 0.0
